data_4076116
loop_
_publ_author_name
'Burling, Suzanne'
'Kociok-K\"ohn, Gabriele'
'Mahon, Mary F.'
'Whittlesey, Michael K.'
'Williams, Jonathan M. J.'

_publ_section_title
;
 Ruthenium Hydride Complexes of 1,2-Dicyclohexylimidazol-2-ylidene
;
_journal_issue 24
_journal_name_full Organometallics
_journal_page_first 5868
_journal_paper_doi 10.1021/om050600c
_journal_volume 24
_journal_year 2005
_chemical_formula_sum 'C52 H56 N2 O P2 Ru'
_chemical_formula_weight 888.00
_chemical_name_systematic
;
 ?
;
_space_group_IT_number 14
_symmetry_cell_setting monoclinic
_symmetry_space_group_name_Hall '-P 2yn'
_symmetry_space_group_name_H-M 'P 1 21/n 1'
_atom_sites_solution_hydrogens geom
_atom_sites_solution_primary direct
_atom_sites_solution_secondary difmap
_audit_creation_method SHELXL-97
_cell_angle_alpha 90.00
_cell_angle_beta 91.2580(10)
_cell_angle_gamma 90.00
_cell_formula_units_Z 4
_cell_length_a 9.09300(10)
_cell_length_b 23.9540(3)
_cell_length_c 20.5920(3)
_cell_measurement_reflns_used 25
_cell_measurement_temperature 150(2)
_cell_measurement_theta_max 18
_cell_measurement_theta_min 12
_cell_volume 4484.14(10)
_computing_cell_refinement 'Nonius CAD4 software'
_computing_data_collection 'Nonius CAD4 software'
_computing_data_reduction 'XCAD (P.McArdle, 2000)'
_computing_molecular_graphics 'ORTEX (P.McArdle, 1995)'
_computing_publication_material 'SHELXL-97/2 (Sheldrick,1997)'
_computing_structure_refinement 'SHELXL-97 (Sheldrick, 1997)'
_computing_structure_solution 'SHELXS-97 (Sheldrick, 1990)'
_diffrn_ambient_temperature 150(2)
_diffrn_measured_fraction_theta_full 0.991
_diffrn_measured_fraction_theta_max 0.991
_diffrn_measurement_device_type '4-circle diffractometer'
_diffrn_measurement_method 'scintillation counter'
_diffrn_radiation_monochromator graphite
_diffrn_radiation_source 'fine-focus sealed tube'
_diffrn_radiation_type MoK\a
_diffrn_radiation_wavelength 0.71073
_diffrn_reflns_av_R_equivalents 0.0789
_diffrn_reflns_av_sigmaI/netI 0.1062
_diffrn_reflns_limit_h_max 12
_diffrn_reflns_limit_h_min -12
_diffrn_reflns_limit_k_max 31
_diffrn_reflns_limit_k_min -31
_diffrn_reflns_limit_l_max 27
_diffrn_reflns_limit_l_min -27
_diffrn_reflns_number 21109
_diffrn_reflns_theta_full 28.00
_diffrn_reflns_theta_max 28.00
_diffrn_reflns_theta_min 3.76
_exptl_absorpt_coefficient_mu 0.461
_exptl_absorpt_correction_T_max 0.935
_exptl_absorpt_correction_T_min 0.834
_exptl_absorpt_correction_type multi-scan
_exptl_crystal_colour Colourless
_exptl_crystal_density_diffrn 1.315
_exptl_crystal_density_method 'not measured'
_exptl_crystal_description Needle
_exptl_crystal_F_000 1856
_exptl_crystal_size_max 0.10
_exptl_crystal_size_mid 0.05
_exptl_crystal_size_min 0.05
_refine_diff_density_max 0.613
_refine_diff_density_min -0.614
_refine_diff_density_rms 0.090
_refine_ls_extinction_coef 0.0010(2)
_refine_ls_extinction_expression Fc^*^=kFc[1+0.001xFc^2^\l^3^/sin(2\q)]^-1/4^
_refine_ls_extinction_method SHELXL
_refine_ls_goodness_of_fit_ref 1.107
_refine_ls_hydrogen_treatment mixed
_refine_ls_matrix_type full
_refine_ls_number_parameters 564
_refine_ls_number_reflns 10716
_refine_ls_number_restraints 3
_refine_ls_restrained_S_all 1.107
_refine_ls_R_factor_all 0.1381
_refine_ls_R_factor_gt 0.0742
_refine_ls_shift/su_max 0.027
_refine_ls_shift/su_mean 0.000
_refine_ls_structure_factor_coef Fsqd
_refine_ls_weighting_details 'calc w=1/[\s^2^(Fo^2^)+(0.0228P)^2^+14.4116P] where P=(Fo^2^+2Fc^2^)/3'
_refine_ls_weighting_scheme calc
_refine_ls_wR_factor_gt 0.1360
_refine_ls_wR_factor_ref 0.1531
_reflns_number_gt 6508
_reflns_number_total 10716
_reflns_threshold_expression >2sigma(I)
_cod_data_source_file om050600csi20050719_022159.cif
_cod_data_source_block c:\x-ray\helix\h04mkw3\maxus\h04mkw3
_cod_depositor_comments
;
The following automatic conversions were performed:

'_symmetry_cell_setting' value 'Monoclinic' changed to 'monoclinic'
according to /home/saulius/struct/CIF-dictionaries/cif_core.dic
dictionary named 'cif_core.dic' version 2.4.1 from
2010-06-29.

'_exptl_absorpt_correction_type' value 'Multiscan'
changed to 'multi-scan' according to
/home/saulius/struct/CIF-dictionaries/cif_core.dic dictionary named
'cif_core.dic' version 2.4.1 from 2010-06-29.

Automatic conversion script
Id: cif_fix_values 1715 2011-07-08 13:25:40Z adriana 
;
_cod_original_sg_symbol_H-M P21/n
_cod_database_code 4076116

loop_
_symmetry_equiv_pos_as_xyz
'x, y, z'
'-x+1/2, y+1/2, -z+1/2'
'-x, -y, -z'
'x-1/2, -y-1/2, z-1/2'

loop_
_atom_site_label
_atom_site_type_symbol
_atom_site_fract_x
_atom_site_fract_y
_atom_site_fract_z
_atom_site_U_iso_or_equiv
_atom_site_adp_type
_atom_site_occupancy
_atom_site_symmetry_multiplicity
_atom_site_calc_flag
_atom_site_refinement_flags
_atom_site_disorder_assembly
_atom_site_disorder_group
Ru1 Ru 0.59537(8) 0.25439(3) 0.87572(3) 0.02421(16) Uani 0.80 1 d PD A 1
P1 P 0.55454(13) 0.34635(5) 0.89956(6) 0.0280(3) Uani 1 1 d . . .
P2 P 0.55419(13) 0.16747(5) 0.82736(6) 0.0294(3) Uani 1 1 d . . .
O1 O 0.5669(5) 0.2246(2) 1.0191(2) 0.0497(12) Uani 0.80 1 d P A 1
N1 N 0.9315(4) 0.22546(15) 0.90041(19) 0.0303(9) Uani 1 1 d . A .
N2 N 0.9161(4) 0.28764(15) 0.82548(18) 0.0286(9) Uani 1 1 d . A .
C1 C 0.5824(7) 0.2345(2) 0.9639(3) 0.0324(14) Uani 0.80 1 d P A 1
C2 C 0.8289(5) 0.25657(19) 0.8652(2) 0.0285(10) Uani 1 1 d . . .
C3 C 1.0739(5) 0.23751(19) 0.8827(2) 0.0328(11) Uani 1 1 d . . .
H3 H 1.1618 0.2216 0.9004 0.039 Uiso 1 1 calc R A .
C4 C 1.0628(5) 0.2765(2) 0.8351(2) 0.0359(12) Uani 1 1 d . A .
H4 H 1.1419 0.2930 0.8126 0.043 Uiso 1 1 calc R . .
C5 C 0.9005(6) 0.1838(2) 0.9505(2) 0.0393(12) Uani 1 1 d . . .
H5 H 0.7931 0.1750 0.9474 0.047 Uiso 1 1 calc R A .
C6 C 0.9837(6) 0.1298(2) 0.9387(3) 0.0393(12) Uani 1 1 d . A .
H6A H 1.0908 0.1365 0.9435 0.047 Uiso 1 1 calc R . .
H6B H 0.9630 0.1165 0.8939 0.047 Uiso 1 1 calc R . .
C7 C 0.9365(7) 0.0856(2) 0.9873(3) 0.0497(15) Uani 1 1 d . . .
H7A H 0.8301 0.0779 0.9813 0.060 Uiso 1 1 calc R A .
H7B H 0.9907 0.0505 0.9795 0.060 Uiso 1 1 calc R . .
C8 C 0.9670(9) 0.1052(3) 1.0555(3) 0.074(2) Uani 1 1 d . A .
H8A H 1.0745 0.1096 1.0626 0.089 Uiso 1 1 calc R . .
H8B H 0.9320 0.0768 1.0865 0.089 Uiso 1 1 calc R . .
C9 C 0.8918(10) 0.1603(3) 1.0686(3) 0.078(2) Uani 1 1 d . . .
H9A H 0.9206 0.1735 1.1127 0.093 Uiso 1 1 calc R A .
H9B H 0.7839 0.1547 1.0674 0.093 Uiso 1 1 calc R . .
C10 C 0.9327(9) 0.2048(2) 1.0186(3) 0.0634(19) Uani 1 1 d . A .
H10A H 0.8755 0.2393 1.0263 0.076 Uiso 1 1 calc R . .
H10B H 1.0385 0.2140 1.0234 0.076 Uiso 1 1 calc R . .
C11 C 0.8636(6) 0.3266(2) 0.7754(2) 0.0360(12) Uani 1 1 d . . .
H11 H 0.7613 0.3377 0.7868 0.043 Uiso 1 1 calc R A .
C12 C 0.9561(6) 0.3795(2) 0.7761(3) 0.0449(14) Uani 1 1 d . A .
H12A H 1.0584 0.3705 0.7644 0.054 Uiso 1 1 calc R . .
H12B H 0.9579 0.3960 0.8202 0.054 Uiso 1 1 calc R . .
C13 C 0.8912(7) 0.4215(3) 0.7276(3) 0.0596(17) Uani 1 1 d . . .
H13A H 0.7909 0.4320 0.7407 0.072 Uiso 1 1 calc R A .
H13B H 0.9524 0.4557 0.7277 0.072 Uiso 1 1 calc R . .
C14 C 0.8849(9) 0.3969(3) 0.6597(4) 0.089(3) Uani 1 1 d . A .
H14A H 0.9860 0.3897 0.6450 0.106 Uiso 1 1 calc R . .
H14B H 0.8383 0.4241 0.6294 0.106 Uiso 1 1 calc R . .
C15 C 0.7969(10) 0.3423(3) 0.6583(3) 0.085(2) Uani 1 1 d . . .
H15A H 0.6925 0.3506 0.6671 0.103 Uiso 1 1 calc R A .
H15B H 0.8016 0.3256 0.6144 0.103 Uiso 1 1 calc R . .
C16 C 0.8552(8) 0.3003(3) 0.7084(3) 0.0638(18) Uani 1 1 d . A .
H16A H 0.7894 0.2674 0.7092 0.077 Uiso 1 1 calc R . .
H16B H 0.9543 0.2874 0.6960 0.077 Uiso 1 1 calc R . .
C17 C 0.4354(5) 0.3891(2) 0.8461(2) 0.0332(11) Uani 1 1 d . A .
C18 C 0.4299(6) 0.3775(3) 0.7792(3) 0.0489(14) Uani 1 1 d . . .
H18 H 0.4832 0.3466 0.7628 0.059 Uiso 1 1 calc R A .
C19 C 0.3483(7) 0.4103(3) 0.7368(3) 0.0601(17) Uani 1 1 d . A .
H19 H 0.3442 0.4017 0.6918 0.072 Uiso 1 1 calc R . .
C20 C 0.2731(6) 0.4554(3) 0.7599(3) 0.0540(16) Uani 1 1 d . . .
H20 H 0.2202 0.4788 0.7305 0.065 Uiso 1 1 calc R A .
C21 C 0.2732(6) 0.4672(3) 0.8257(3) 0.0560(16) Uani 1 1 d . A .
H21 H 0.2180 0.4978 0.8414 0.067 Uiso 1 1 calc R . .
C22 C 0.3553(6) 0.4336(2) 0.8691(3) 0.0468(14) Uani 1 1 d . . .
H22 H 0.3558 0.4416 0.9143 0.056 Uiso 1 1 calc R A .
C23 C 0.4619(5) 0.3565(2) 0.9779(2) 0.0370(12) Uani 1 1 d . A .
C24 C 0.5035(6) 0.3969(2) 1.0225(3) 0.0450(14) Uani 1 1 d . . .
H24 H 0.5833 0.4210 1.0134 0.054 Uiso 1 1 calc R A .
C25 C 0.4296(7) 0.4025(3) 1.0809(3) 0.0587(17) Uani 1 1 d . A .
H25 H 0.4609 0.4299 1.1115 0.070 Uiso 1 1 calc R . .
C26 C 0.3139(7) 0.3694(3) 1.0941(3) 0.066(2) Uani 1 1 d . . .
H26 H 0.2642 0.3733 1.1340 0.080 Uiso 1 1 calc R A .
C27 C 0.2687(7) 0.3301(3) 1.0498(3) 0.068(2) Uani 1 1 d . A .
H27 H 0.1864 0.3072 1.0587 0.082 Uiso 1 1 calc R . .
C28 C 0.3425(6) 0.3235(3) 0.9919(3) 0.0552(16) Uani 1 1 d . . .
H28 H 0.3101 0.2960 0.9616 0.066 Uiso 1 1 calc R A .
C29 C 0.7143(5) 0.3932(2) 0.9115(2) 0.0328(11) Uani 1 1 d . A .
C30 C 0.8352(5) 0.3720(2) 0.9472(2) 0.0388(12) Uani 1 1 d . . .
H30 H 0.8329 0.3347 0.9628 0.047 Uiso 1 1 calc R A .
C31 C 0.9582(6) 0.4050(3) 0.9598(3) 0.0503(15) Uani 1 1 d . A .
H31 H 1.0384 0.3909 0.9852 0.060 Uiso 1 1 calc R . .
C32 C 0.9629(7) 0.4588(3) 0.9351(3) 0.0547(16) Uani 1 1 d . . .
H32 H 1.0477 0.4812 0.9428 0.066 Uiso 1 1 calc R A .
C33 C 0.8459(6) 0.4800(2) 0.8997(3) 0.0591(17) Uani 1 1 d . A .
H33 H 0.8494 0.5171 0.8836 0.071 Uiso 1 1 calc R . .
C34 C 0.7214(6) 0.4469(2) 0.8873(3) 0.0443(14) Uani 1 1 d . . .
H34 H 0.6415 0.4615 0.8622 0.053 Uiso 1 1 calc R A .
C35 C 0.4496(5) 0.1178(2) 0.8757(2) 0.0325(11) Uani 1 1 d . A .
C36 C 0.4959(7) 0.1073(3) 0.9387(3) 0.0658(19) Uani 1 1 d . . .
H36 H 0.5750 0.1285 0.9569 0.079 Uiso 1 1 calc R A .
C37 C 0.4297(8) 0.0665(3) 0.9765(3) 0.072(2) Uani 1 1 d . A .
H37 H 0.4664 0.0590 1.0191 0.086 Uiso 1 1 calc R . .
C38 C 0.3118(6) 0.0374(3) 0.9519(3) 0.0559(16) Uani 1 1 d . . .
H38 H 0.2628 0.0110 0.9781 0.067 Uiso 1 1 calc R A .
C39 C 0.2659(7) 0.0465(2) 0.8904(3) 0.0503(15) Uani 1 1 d . A .
H39 H 0.1860 0.0255 0.8726 0.060 Uiso 1 1 calc R . .
C40 C 0.3341(6) 0.0861(2) 0.8528(3) 0.0435(13) Uani 1 1 d . . .
H40 H 0.2996 0.0917 0.8094 0.052 Uiso 1 1 calc R A .
C41 C 0.7151(5) 0.1239(2) 0.8070(2) 0.0346(12) Uani 1 1 d . A .
C42 C 0.8272(5) 0.1497(2) 0.7732(2) 0.0394(13) Uani 1 1 d . . .
H42 H 0.8194 0.1883 0.7630 0.047 Uiso 1 1 calc R A .
C43 C 0.9488(6) 0.1205(3) 0.7542(3) 0.0478(15) Uani 1 1 d . A .
H43 H 1.0238 0.1392 0.7313 0.057 Uiso 1 1 calc R . .
C44 C 0.9633(6) 0.0658(3) 0.7675(3) 0.0563(17) Uani 1 1 d . . .
H44 H 1.0474 0.0459 0.7538 0.068 Uiso 1 1 calc R A .
C45 C 0.8551(7) 0.0388(2) 0.8014(3) 0.0609(18) Uani 1 1 d . A .
H45 H 0.8659 0.0004 0.8117 0.073 Uiso 1 1 calc R . .
C46 C 0.7288(6) 0.0677(2) 0.8210(3) 0.0485(15) Uani 1 1 d . . .
H46 H 0.6537 0.0487 0.8436 0.058 Uiso 1 1 calc R A .
C47 C 0.4530(5) 0.1660(2) 0.7489(2) 0.0360(12) Uani 1 1 d . A .
C48 C 0.3553(7) 0.2097(3) 0.7343(3) 0.0595(17) Uani 1 1 d . . .
H48 H 0.3423 0.2392 0.7645 0.071 Uiso 1 1 calc R A .
C49 C 0.2771(7) 0.2096(3) 0.6750(3) 0.071(2) Uani 1 1 d . A .
H49 H 0.2113 0.2393 0.6649 0.086 Uiso 1 1 calc R . .
C50 C 0.2954(7) 0.1657(3) 0.6303(3) 0.0606(18) Uani 1 1 d . . .
H50 H 0.2406 0.1651 0.5905 0.073 Uiso 1 1 calc R A .
C51 C 0.3942(7) 0.1235(3) 0.6452(3) 0.0530(15) Uani 1 1 d . A .
H51 H 0.4092 0.0944 0.6148 0.064 Uiso 1 1 calc R . .
C52 C 0.4719(6) 0.1231(2) 0.7042(3) 0.0427(13) Uani 1 1 d . . .
H52 H 0.5381 0.0935 0.7139 0.051 Uiso 1 1 calc R A .
Ru1A Ru 0.5859(4) 0.25693(15) 0.84633(13) 0.0290(7) Uani 0.20 1 d PD A 2
O1A O 0.555(2) 0.2819(8) 0.7052(10) 0.058(5) Uani 0.20 1 d P A 2
C1A C 0.572(2) 0.2763(12) 0.7569(12) 0.035(6) Uani 0.20 1 d P A 2
H2 H 0.584(7) 0.279(3) 0.8036(12) 0.05(2) Uiso 0.80 1 d PD B 1
H2A H 0.60(3) 0.245(13) 0.923(3) 0.062 Uiso 0.20 1 d PD C 2
H1 H 0.434(4) 0.2581(17) 0.8643(15) 0.026(11) Uiso 1 1 d D . .

loop_
_atom_site_aniso_label
_atom_site_aniso_U_11
_atom_site_aniso_U_22
_atom_site_aniso_U_33
_atom_site_aniso_U_23
_atom_site_aniso_U_13
_atom_site_aniso_U_12
Ru1 0.0211(3) 0.0251(3) 0.0265(4) -0.0037(4) 0.0027(3) -0.0014(2)
P1 0.0244(6) 0.0272(6) 0.0325(7) -0.0024(5) 0.0016(5) 0.0006(5)
P2 0.0268(7) 0.0284(6) 0.0331(7) -0.0040(5) 0.0034(5) -0.0009(5)
O1 0.064(3) 0.053(3) 0.032(3) 0.010(2) 0.012(2) 0.009(2)
N1 0.031(2) 0.025(2) 0.035(2) 0.0010(17) 0.0020(18) 0.0017(17)
N2 0.025(2) 0.026(2) 0.035(2) 0.0027(17) 0.0018(17) 0.0014(16)
C1 0.034(3) 0.030(3) 0.033(4) -0.002(3) 0.002(3) 0.005(3)
C2 0.021(2) 0.031(2) 0.034(3) -0.007(2) 0.0038(19) -0.001(2)
C3 0.025(3) 0.034(3) 0.039(3) 0.002(2) -0.005(2) -0.001(2)
C4 0.023(3) 0.041(3) 0.044(3) 0.004(2) 0.005(2) -0.003(2)
C5 0.054(3) 0.029(3) 0.035(3) 0.000(2) 0.006(2) -0.006(2)
C6 0.046(3) 0.034(3) 0.038(3) 0.004(2) -0.007(2) 0.000(2)
C7 0.063(4) 0.040(3) 0.046(3) 0.006(3) -0.004(3) -0.007(3)
C8 0.130(7) 0.047(4) 0.044(4) 0.016(3) 0.001(4) -0.004(4)
C9 0.139(7) 0.065(4) 0.030(3) 0.002(3) 0.010(4) 0.003(5)
C10 0.116(6) 0.039(3) 0.035(3) -0.005(3) -0.003(3) -0.005(3)
C11 0.037(3) 0.036(3) 0.035(3) 0.006(2) -0.003(2) 0.003(2)
C12 0.036(3) 0.040(3) 0.059(4) 0.017(3) 0.006(3) 0.002(2)
C13 0.054(4) 0.050(4) 0.075(5) 0.029(3) -0.004(3) -0.002(3)
C14 0.104(6) 0.094(6) 0.068(5) 0.044(5) 0.001(4) 0.023(5)
C15 0.127(7) 0.085(6) 0.044(4) 0.009(4) -0.019(4) 0.017(5)
C16 0.098(5) 0.055(4) 0.038(3) -0.001(3) -0.010(3) 0.009(4)
C17 0.026(3) 0.034(3) 0.039(3) 0.007(2) 0.004(2) -0.006(2)
C18 0.041(3) 0.067(4) 0.038(3) 0.007(3) 0.002(3) 0.004(3)
C19 0.057(4) 0.086(5) 0.037(3) 0.010(3) -0.002(3) 0.003(4)
C20 0.043(4) 0.062(4) 0.057(4) 0.033(3) -0.003(3) -0.005(3)
C21 0.032(3) 0.053(4) 0.083(5) 0.006(3) -0.003(3) 0.010(3)
C22 0.046(3) 0.048(3) 0.047(3) 0.007(3) 0.000(3) 0.013(3)
C23 0.029(3) 0.051(3) 0.031(3) 0.004(2) -0.003(2) 0.004(2)
C24 0.042(3) 0.049(3) 0.044(3) -0.004(3) 0.005(3) 0.007(3)
C25 0.052(4) 0.073(4) 0.052(4) -0.011(3) 0.003(3) 0.016(3)
C26 0.043(4) 0.122(6) 0.034(3) -0.004(4) 0.002(3) 0.019(4)
C27 0.045(4) 0.111(6) 0.050(4) 0.004(4) 0.018(3) -0.015(4)
C28 0.040(3) 0.085(5) 0.041(3) -0.007(3) 0.006(3) -0.012(3)
C29 0.026(3) 0.032(3) 0.041(3) -0.008(2) 0.006(2) -0.002(2)
C30 0.036(3) 0.052(3) 0.029(3) -0.007(2) 0.003(2) 0.001(2)
C31 0.032(3) 0.075(4) 0.044(3) -0.019(3) -0.001(3) -0.002(3)
C32 0.041(4) 0.052(4) 0.072(4) -0.028(3) 0.007(3) -0.018(3)
C33 0.041(4) 0.043(3) 0.094(5) -0.021(3) 0.011(3) -0.010(3)
C34 0.035(3) 0.034(3) 0.063(4) -0.005(3) -0.001(3) -0.002(2)
C35 0.031(3) 0.033(3) 0.034(3) -0.002(2) -0.001(2) -0.003(2)
C36 0.065(4) 0.081(5) 0.051(4) 0.019(3) -0.011(3) -0.038(4)
C37 0.076(5) 0.085(5) 0.054(4) 0.028(4) -0.010(4) -0.026(4)
C38 0.044(4) 0.051(4) 0.073(5) 0.019(3) 0.007(3) -0.011(3)
C39 0.051(4) 0.046(3) 0.054(4) -0.010(3) 0.010(3) -0.021(3)
C40 0.043(3) 0.052(3) 0.036(3) -0.009(3) 0.004(2) -0.019(3)
C41 0.029(3) 0.035(3) 0.040(3) -0.012(2) -0.007(2) 0.006(2)
C42 0.033(3) 0.054(3) 0.031(3) -0.009(3) 0.004(2) 0.003(2)
C43 0.034(3) 0.065(4) 0.044(3) -0.018(3) 0.000(3) 0.010(3)
C44 0.033(3) 0.068(4) 0.067(4) -0.033(3) -0.001(3) 0.008(3)
C45 0.056(4) 0.036(3) 0.090(5) -0.029(3) -0.016(4) 0.013(3)
C46 0.035(3) 0.037(3) 0.073(4) -0.015(3) -0.009(3) 0.000(2)
C47 0.029(3) 0.055(3) 0.024(2) 0.003(2) 0.003(2) -0.002(2)
C48 0.048(4) 0.087(5) 0.043(4) -0.006(3) 0.002(3) 0.023(3)
C49 0.054(4) 0.115(6) 0.044(4) 0.007(4) -0.007(3) 0.028(4)
C50 0.047(4) 0.105(6) 0.030(3) 0.007(4) -0.004(3) -0.015(4)
C51 0.067(4) 0.060(4) 0.032(3) -0.001(3) 0.000(3) -0.014(3)
C52 0.045(3) 0.044(3) 0.039(3) -0.003(3) 0.003(3) -0.008(3)
Ru1A 0.0325(13) 0.0318(14) 0.0226(14) -0.0085(16) -0.0021(14) -0.0016(9)
O1A 0.074(15) 0.053(12) 0.045(13) 0.010(10) -0.016(11) -0.003(11)
C1A 0.014(12) 0.065(17) 0.025(14) -0.005(12) -0.011(10) 0.012(11)

loop_
_atom_type_symbol
_atom_type_description
_atom_type_scat_dispersion_real
_atom_type_scat_dispersion_imag
_atom_type_scat_source
C C 0.0033 0.0016 'International Tables Vol C Tables 4.2.6.8 and 6.1.1.4'
H H 0.0000 0.0000 'International Tables Vol C Tables 4.2.6.8 and 6.1.1.4'
P P 0.1023 0.0942 'International Tables Vol C Tables 4.2.6.8 and 6.1.1.4'
O O 0.0106 0.0060 'International Tables Vol C Tables 4.2.6.8 and 6.1.1.4'
Ru Ru -1.2594 0.8363 'International Tables Vol C Tables 4.2.6.8 and 6.1.1.4'
N N 0.0061 0.0033 'International Tables Vol C Tables 4.2.6.8 and 6.1.1.4'

loop_
_geom_angle_atom_site_label_1
_geom_angle_atom_site_label_2
_geom_angle_atom_site_label_3
_geom_angle
C1 Ru1 C2 100.8(2)
C1 Ru1 P1 91.28(18)
C2 Ru1 P1 99.45(13)
C1 Ru1 P2 99.98(19)
C2 Ru1 P2 97.40(13)
P1 Ru1 P2 157.59(6)
C17 P1 C29 101.1(2)
C17 P1 C23 100.1(2)
C29 P1 C23 100.1(2)
C17 P1 Ru1 120.24(17)
C29 P1 Ru1 118.84(16)
C23 P1 Ru1 113.11(17)
C17 P1 Ru1A 107.14(18)
C29 P1 Ru1A 119.76(17)
C23 P1 Ru1A 124.75(19)
Ru1 P1 Ru1A 14.55(6)
C35 P2 C47 102.0(2)
C35 P2 C41 100.3(2)
C47 P2 C41 99.9(2)
C35 P2 Ru1A 127.27(18)
C47 P2 Ru1A 103.65(19)
C41 P2 Ru1A 119.25(19)
C35 P2 Ru1 115.37(16)
C47 P2 Ru1 117.63(18)
C41 P2 Ru1 118.61(16)
Ru1A P2 Ru1 15.14(6)
C3 N1 C2 111.9(4)
C3 N1 C5 121.5(4)
C2 N1 C5 126.6(4)
C4 N2 C2 112.5(4)
C4 N2 C11 121.8(4)
C2 N2 C11 125.6(4)
O1 C1 Ru1 175.7(5)
N2 C2 N1 102.3(3)
N2 C2 Ru1 131.4(3)
N1 C2 Ru1 126.3(3)
N2 C2 Ru1A 118.5(3)
N1 C2 Ru1A 138.1(3)
Ru1 C2 Ru1A 15.90(7)
C4 C3 N1 106.2(4)
C3 C4 N2 107.1(4)
N1 C5 C10 112.9(4)
N1 C5 C6 111.2(4)
C10 C5 C6 110.2(5)
C5 C6 C7 109.7(4)
C8 C7 C6 110.3(5)
C7 C8 C9 111.4(5)
C8 C9 C10 111.7(6)
C5 C10 C9 110.3(5)
N2 C11 C16 112.6(4)
N2 C11 C12 110.7(4)
C16 C11 C12 111.8(5)
C11 C12 C13 109.7(5)
C14 C13 C12 110.7(5)
C13 C14 C15 110.9(6)
C16 C15 C14 112.2(6)
C11 C16 C15 110.4(5)
C22 C17 C18 118.7(5)
C22 C17 P1 122.2(4)
C18 C17 P1 119.0(4)
C19 C18 C17 121.0(6)
C20 C19 C18 119.7(6)
C19 C20 C21 120.8(5)
C20 C21 C22 119.7(6)
C17 C22 C21 120.1(6)
C28 C23 C24 117.9(5)
C28 C23 P1 118.8(4)
C24 C23 P1 123.3(4)
C23 C24 C25 120.7(6)
C26 C25 C24 120.5(6)
C25 C26 C27 119.6(6)
C26 C27 C28 120.5(6)
C23 C28 C27 120.8(6)
C34 C29 C30 118.9(5)
C34 C29 P1 124.1(4)
C30 C29 P1 117.0(4)
C31 C30 C29 120.6(5)
C32 C31 C30 119.4(6)
C33 C32 C31 120.5(5)
C32 C33 C34 120.1(6)
C29 C34 C33 120.4(5)
C40 C35 C36 116.0(5)
C40 C35 P2 125.2(4)
C36 C35 P2 118.6(4)
C35 C36 C37 121.7(6)
C38 C37 C36 119.7(6)
C39 C38 C37 119.5(6)
C38 C39 C40 120.3(5)
C35 C40 C39 122.6(5)
C46 C41 C42 118.3(5)
C46 C41 P2 124.7(4)
C42 C41 P2 117.0(4)
C43 C42 C41 121.3(5)
C44 C43 C42 121.0(6)
C43 C44 C45 119.5(5)
C44 C45 C46 120.7(6)
C41 C46 C45 119.3(6)
C52 C47 C48 119.7(5)
C52 C47 P2 121.9(4)
C48 C47 P2 118.4(4)
C49 C48 C47 119.6(6)
C48 C49 C50 120.4(6)
C51 C50 C49 119.0(5)
C50 C51 C52 120.9(6)
C51 C52 C47 120.3(5)
C1A Ru1A P2 93.4(8)
C1A Ru1A C2 102.4(7)
P2 Ru1A C2 98.78(18)
C1A Ru1A P1 102.5(8)
P2 Ru1A P1 157.77(16)
C2 Ru1A P1 92.89(16)
O1A C1A Ru1A 172(3)

loop_
_geom_bond_atom_site_label_1
_geom_bond_atom_site_label_2
_geom_bond_distance
Ru1 C1 1.883(6)
Ru1 C2 2.140(4)
Ru1 P1 2.2889(14)
Ru1 P2 2.3348(14)
P1 C17 1.838(5)
P1 C29 1.848(5)
P1 C23 1.852(5)
P1 Ru1A 2.426(4)
P2 C35 1.831(5)
P2 C47 1.842(5)
P2 C41 1.853(5)
P2 Ru1A 2.196(4)
O1 C1 1.174(7)
N1 C3 1.383(6)
N1 C2 1.386(6)
N1 C5 1.467(6)
N2 C4 1.370(6)
N2 C2 1.372(6)
N2 C11 1.464(6)
C2 Ru1A 2.235(5)
C3 C4 1.357(7)
C5 C10 1.511(7)
C5 C6 1.521(7)
C6 C7 1.525(7)
C7 C8 1.503(8)
C8 C9 1.512(9)
C9 C10 1.535(8)
C11 C16 1.518(7)
C11 C12 1.521(7)
C12 C13 1.526(7)
C13 C14 1.516(10)
C14 C15 1.533(11)
C15 C16 1.528(9)
C17 C22 1.381(7)
C17 C18 1.407(7)
C18 C19 1.378(8)
C19 C20 1.369(9)
C20 C21 1.384(8)
C21 C22 1.404(8)
C23 C28 1.379(7)
C23 C24 1.380(7)
C24 C25 1.397(8)
C25 C26 1.351(9)
C26 C27 1.366(9)
C27 C28 1.390(8)
C29 C34 1.381(7)
C29 C30 1.404(7)
C30 C31 1.391(7)
C31 C32 1.386(8)
C32 C33 1.373(9)
C33 C34 1.400(7)
C35 C40 1.370(7)
C35 C36 1.379(7)
C36 C37 1.393(8)
C37 C38 1.367(8)
C38 C39 1.342(8)
C39 C40 1.379(7)
C41 C46 1.382(7)
C41 C42 1.393(7)
C42 C43 1.373(7)
C43 C44 1.344(8)
C44 C45 1.380(9)
C45 C46 1.407(8)
C47 C52 1.392(7)
C47 C48 1.401(8)
C48 C49 1.399(8)
C49 C50 1.410(9)
C50 C51 1.382(9)
C51 C52 1.391(7)
Ru1A C1A 1.90(3)
O1A C1A 1.08(3)
